data_4344714
loop_
_publ_author_name
'Zheng, Xin'
'Zhang, Zaichao'
'Tan, Gengwen'
'Wang, Xinping'

_publ_section_title
;
 An Aliphatic Solvent-Soluble Lithium Salt of the Perhalogenated Weakly
 Coordinating Anion [Al(OC(CCl3)(CF3)2)4](.).
;
_journal_issue 3
_journal_name_full 'Inorganic chemistry'
_journal_page_first 1008
_journal_page_last 1010
_journal_paper_doi 10.1021/acs.inorgchem.5b02674
_journal_volume 55
_journal_year 2016
_chemical_formula_sum 'C35 H15 Al Cl12 F24 O4'
_chemical_formula_weight 1407.85
_chemical_name_systematic
; 
 ? 
;
_space_group_IT_number 2
_symmetry_cell_setting triclinic
_symmetry_space_group_name_Hall '-P 1'
_symmetry_space_group_name_H-M 'P -1'
_atom_sites_solution_hydrogens geom
_atom_sites_solution_primary direct
_atom_sites_solution_secondary difmap
_audit_creation_method SHELXL-97
_cell_angle_alpha 91.786(2)
_cell_angle_beta 92.263(3)
_cell_angle_gamma 108.141(2)
_cell_formula_units_Z 2
_cell_length_a 12.1349(16)
_cell_length_b 12.8478(17)
_cell_length_c 16.5531(12)
_cell_measurement_temperature 123(2)
_cell_volume 2448.0(5)
_computing_structure_refinement 'SHELXL-97 (Sheldrick, 2008)'
_computing_structure_solution 'SHELXS-97 (Sheldrick, 2008)'
_diffrn_ambient_temperature 123(2)
_diffrn_measured_fraction_theta_full 0.988
_diffrn_measured_fraction_theta_max 0.988
_diffrn_measurement_device_type 'Bruker APEX DUO'
_diffrn_radiation_monochromator graphite
_diffrn_radiation_source 'fine-focus sealed tube'
_diffrn_radiation_type MoK\a
_diffrn_radiation_wavelength 0.71073
_diffrn_reflns_av_R_equivalents 0.0129
_diffrn_reflns_av_sigmaI/netI 0.0629
_diffrn_reflns_limit_h_max 14
_diffrn_reflns_limit_h_min -14
_diffrn_reflns_limit_k_max 15
_diffrn_reflns_limit_k_min -15
_diffrn_reflns_limit_l_max 20
_diffrn_reflns_limit_l_min 0
_diffrn_reflns_number 19701
_diffrn_reflns_theta_full 26.00
_diffrn_reflns_theta_max 26.00
_diffrn_reflns_theta_min 1.23
_exptl_absorpt_coefficient_mu 0.829
_exptl_absorpt_correction_T_max 0.89
_exptl_absorpt_correction_T_min 0.78
_exptl_absorpt_correction_type multi-scan
_exptl_absorpt_process_details 'SADABS (Bruker, 2000)'
_exptl_crystal_colour yellow
_exptl_crystal_density_diffrn 1.910
_exptl_crystal_density_method 'not measured'
_exptl_crystal_description block
_exptl_crystal_F_000 1380
_exptl_crystal_size_max 0.25
_exptl_crystal_size_mid 0.24
_exptl_crystal_size_min 0.21
_refine_diff_density_max 0.950
_refine_diff_density_min -0.488
_refine_diff_density_rms 0.118
_refine_ls_extinction_method none
_refine_ls_goodness_of_fit_ref 1.022
_refine_ls_hydrogen_treatment mixed
_refine_ls_matrix_type full
_refine_ls_number_parameters 685
_refine_ls_number_reflns 9500
_refine_ls_number_restraints 0
_refine_ls_restrained_S_all 1.022
_refine_ls_R_factor_all 0.0595
_refine_ls_R_factor_gt 0.0547
_refine_ls_shift/su_max 0.000
_refine_ls_shift/su_mean 0.000
_refine_ls_structure_factor_coef Fsqd
_refine_ls_weighting_details 'calc w=1/[\s^2^(Fo^2^)+(0.0800P)^2^+1.9900P] where P=(Fo^2^+2Fc^2^)/3'
_refine_ls_weighting_scheme calc
_refine_ls_wR_factor_gt 0.1430
_refine_ls_wR_factor_ref 0.1448
_reflns_number_gt 7677
_reflns_number_total 9500
_reflns_threshold_expression >2sigma(I)
_cod_data_source_file ic5b02674_si_002.cif
_cod_data_source_block 3
_cod_original_sg_symbol_H-M P-1
_cod_database_code 4344714

loop_
_symmetry_equiv_pos_as_xyz
'x, y, z'
'-x, -y, -z'

loop_
_atom_site_label
_atom_site_type_symbol
_atom_site_fract_x
_atom_site_fract_y
_atom_site_fract_z
_atom_site_U_iso_or_equiv
_atom_site_adp_type
_atom_site_occupancy
_atom_site_symmetry_multiplicity
_atom_site_calc_flag
_atom_site_refinement_flags
Al1 Al 0.44020(9) 0.79627(8) 0.21901(6) 0.0356(2) Uani 1 1 d .
C1 C 1.0184(3) 0.2211(3) 0.2541(2) 0.0385(7) Uani 1 1 d .
C2 C 0.9758(3) 0.2566(3) 0.3263(2) 0.0384(8) Uani 1 1 d .
C3 C 0.9160(3) 0.3380(3) 0.3207(2) 0.0407(8) Uani 1 1 d .
C4 C 0.9122(3) 0.2002(3) 0.4634(2) 0.0429(8) Uani 1 1 d .
H4 H 0.8431 0.2187 0.4537 0.051 Uiso 1 1 calc R
C5 C 0.9934(3) 0.2141(3) 0.4025(2) 0.0392(8) Uani 1 1 d .
C6 C 1.0965(3) 0.1883(3) 0.4203(2) 0.0403(8) Uani 1 1 d .
H6 H 1.1521 0.1968 0.3802 0.048 Uiso 1 1 calc R
C7 C 1.0164(3) 0.1109(3) 0.2447(2) 0.0406(8) Uani 1 1 d .
H7 H 0.9894 0.0608 0.2860 0.049 Uiso 1 1 calc R
C8 C 0.8492(3) 0.3389(3) 0.2503(2) 0.0435(8) Uani 1 1 d .
H8 H 0.8424 0.2861 0.2074 0.052 Uiso 1 1 calc R
C9 C 0.9279(4) 0.4155(3) 0.3874(2) 0.0446(8) Uani 1 1 d .
H9 H 0.9748 0.4171 0.4350 0.054 Uiso 1 1 calc R
C10 C 1.0550(3) 0.0778(3) 0.1736(2) 0.0444(8) Uani 1 1 d .
H10 H 1.0466 0.0023 0.1643 0.053 Uiso 1 1 calc R
C11 C 1.0616(3) 0.2932(3) 0.1926(2) 0.0421(8) Uani 1 1 d .
H11 H 1.0590 0.3664 0.1969 0.051 Uiso 1 1 calc R
C12 C 1.1033(4) 0.1479(3) 0.1178(2) 0.0498(9) Uani 1 1 d .
H12 H 1.1352 0.1236 0.0721 0.060 Uiso 1 1 calc R
C13 C 0.9325(4) 0.1604(3) 0.5358(2) 0.0454(9) Uani 1 1 d .
H13 H 0.8752 0.1461 0.5750 0.054 Uiso 1 1 calc R
C14 C 1.1069(4) 0.2590(3) 0.1271(2) 0.0502(10) Uani 1 1 d .
H14 H 1.1410 0.3095 0.0875 0.060 Uiso 1 1 calc R
C15 C 0.7977(4) 0.4879(3) 0.3072(2) 0.0463(9) Uani 1 1 d .
H15 H 0.7542 0.5378 0.3042 0.056 Uiso 1 1 calc R
C16 C 0.8644(4) 0.4885(3) 0.3761(2) 0.0471(9) Uani 1 1 d .
H16 H 0.8677 0.5413 0.4184 0.057 Uiso 1 1 calc R
C17 C 1.0392(4) 0.1406(3) 0.5524(2) 0.0448(9) Uani 1 1 d .
H17 H 1.0563 0.1194 0.6047 0.054 Uiso 1 1 calc R
C18 C 0.7925(4) 0.4173(3) 0.2432(2) 0.0469(9) Uani 1 1 d .
H18 H 0.7507 0.4215 0.1942 0.056 Uiso 1 1 calc R
C19 C 1.1178(4) 0.1516(3) 0.4939(2) 0.0461(9) Uani 1 1 d .
H19 H 1.1872 0.1337 0.5044 0.055 Uiso 1 1 calc R
C20 C 0.3706(3) 0.6459(3) 0.3555(2) 0.0374(7) Uani 1 1 d .
C21 C 0.3791(3) 0.5242(3) 0.3564(2) 0.0388(8) Uani 1 1 d .
C22 C 0.4388(4) 0.7187(3) 0.4302(2) 0.0441(9) Uani 1 1 d .
C23 C 0.2390(3) 0.6394(3) 0.3586(2) 0.0418(8) Uani 1 1 d .
C24 C 0.6683(3) 0.7912(3) 0.1574(2) 0.0384(8) Uani 1 1 d .
C25 C 0.7289(3) 0.8937(3) 0.1080(2) 0.0412(8) Uani 1 1 d .
C26 C 0.6707(3) 0.6785(3) 0.1131(2) 0.0430(8) Uani 1 1 d .
C27 C 0.7351(3) 0.8062(3) 0.2419(2) 0.0384(8) Uani 1 1 d .
C28 C 0.2578(3) 0.7476(3) 0.0817(2) 0.0417(8) Uani 1 1 d .
C29 C 0.3328(3) 0.8063(3) 0.0077(2) 0.0422(8) Uani 1 1 d .
C30 C 0.4821(3) 1.0300(3) 0.2815(2) 0.0356(7) Uani 1 1 d .
C31 C 0.6021(3) 1.0789(3) 0.3304(2) 0.0361(7) Uani 1 1 d .
C32 C 0.3801(3) 1.0578(3) 0.3268(2) 0.0398(8) Uani 1 1 d .
C33 C 0.4960(3) 1.0825(3) 0.1964(2) 0.0409(8) Uani 1 1 d .
C34 C 0.1578(4) 0.8076(4) 0.0893(3) 0.0501(9) Uani 1 1 d .
C35 C 0.1921(3) 0.6336(3) 0.0631(2) 0.0454(9) Uani 1 1 d .
Cl1 Cl 0.62220(9) 0.67636(8) 0.00876(6) 0.0464(2) Uani 1 1 d .
Cl2 Cl 0.80974(8) 0.66369(8) 0.11501(6) 0.0460(2) Uani 1 1 d .
Cl3 Cl 0.57309(8) 0.56679(7) 0.15653(6) 0.0449(2) Uani 1 1 d .
Cl4 Cl 0.52578(8) 0.52883(8) 0.37585(6) 0.0454(2) Uani 1 1 d .
Cl5 Cl 0.33511(8) 0.45497(7) 0.26226(5) 0.0433(2) Uani 1 1 d .
Cl6 Cl 0.29658(8) 0.44455(7) 0.43135(6) 0.0443(2) Uani 1 1 d .
Cl7 Cl 0.38455(8) 1.19570(7) 0.31942(6) 0.0444(2) Uani 1 1 d .
Cl8 Cl 0.38722(8) 1.03093(7) 0.43074(5) 0.0419(2) Uani 1 1 d .
Cl9 Cl 0.24576(8) 0.97215(7) 0.28543(5) 0.0424(2) Uani 1 1 d .
Cl10 Cl 0.08267(9) 0.57872(8) 0.13398(6) 0.0494(2) Uani 1 1 d .
Cl11 Cl 0.12938(9) 0.59831(8) -0.03578(6) 0.0495(2) Uani 1 1 d .
Cl12 Cl 0.30404(9) 0.56584(8) 0.07957(6) 0.0497(2) Uani 1 1 d .
F1 F 0.5507(2) 0.75797(19) 0.41698(13) 0.0520(6) Uani 1 1 d .
F2 F 0.3985(2) 0.80196(18) 0.44202(13) 0.0484(5) Uani 1 1 d .
F3 F 0.4293(2) 0.66525(18) 0.49873(13) 0.0477(5) Uani 1 1 d .
F4 F 0.2276(2) 0.73201(18) 0.33087(13) 0.0465(5) Uani 1 1 d .
F5 F 0.16829(18) 0.55859(18) 0.31435(13) 0.0456(5) Uani 1 1 d .
F6 F 0.20155(19) 0.63085(18) 0.43316(13) 0.0456(5) Uani 1 1 d .
F7 F 0.75913(18) 0.98504(17) 0.15530(13) 0.0426(5) Uani 1 1 d .
F8 F 0.82867(19) 0.88810(17) 0.07470(13) 0.0438(5) Uani 1 1 d .
F9 F 0.66069(19) 0.90935(18) 0.04950(12) 0.0445(5) Uani 1 1 d .
F10 F 0.85226(19) 0.84869(18) 0.23744(13) 0.0432(5) Uani 1 1 d .
F11 F 0.70400(18) 0.87478(17) 0.29014(12) 0.0425(5) Uani 1 1 d .
F12 F 0.71616(19) 0.71449(17) 0.28129(13) 0.0436(5) Uani 1 1 d .
F13 F 0.55085(19) 1.03037(17) 0.14918(12) 0.0423(5) Uani 1 1 d .
F14 F 0.55978(19) 1.18772(17) 0.20190(13) 0.0436(5) Uani 1 1 d .
F15 F 0.39476(19) 1.07512(17) 0.15916(12) 0.0433(5) Uani 1 1 d .
F16 F 0.69068(18) 1.08689(17) 0.28340(13) 0.0430(5) Uani 1 1 d .
F17 F 0.61917(19) 1.17822(17) 0.36381(13) 0.0445(5) Uani 1 1 d .
F18 F 0.61256(18) 1.01229(17) 0.38998(12) 0.0423(5) Uani 1 1 d .
F19 F 0.40040(19) 0.89819(18) 0.02833(13) 0.0496(5) Uani 1 1 d .
F20 F 0.3992(2) 0.74867(19) -0.01751(13) 0.0500(5) Uani 1 1 d .
F21 F 0.2649(2) 0.8221(2) -0.05209(14) 0.0560(6) Uani 1 1 d .
F22 F 0.0939(2) 0.7435(2) 0.17020(13) 0.0518(6) Uani 1 1 d .
F23 F 0.0659(2) 0.78078(19) 0.03830(14) 0.0513(5) Uani 1 1 d .
F24 F 0.17978(19) 0.90228(18) 0.06978(13) 0.0459(5) Uani 1 1 d .
O1 O 0.3226(2) 0.7753(2) 0.15092(15) 0.0405(6) Uani 1 1 d .
O2 O 0.5585(2) 0.7897(2) 0.16698(14) 0.0385(5) Uani 1 1 d .
O3 O 0.4159(2) 0.6921(2) 0.28661(15) 0.0397(5) Uani 1 1 d .
O4 O 0.4612(2) 0.92038(19) 0.27360(15) 0.0390(5) Uani 1 1 d .

loop_
_atom_site_aniso_label
_atom_site_aniso_U_11
_atom_site_aniso_U_22
_atom_site_aniso_U_33
_atom_site_aniso_U_23
_atom_site_aniso_U_13
_atom_site_aniso_U_12
Al1 0.0375(6) 0.0333(5) 0.0347(5) 0.0054(4) 0.0083(4) 0.0082(4)
C1 0.0384(19) 0.0357(18) 0.0400(18) 0.0057(14) 0.0083(15) 0.0083(15)
C2 0.0350(18) 0.0353(17) 0.0372(18) 0.0016(13) 0.0032(14) -0.0002(14)
C3 0.0385(19) 0.0415(19) 0.0412(19) 0.0097(15) 0.0121(15) 0.0093(15)
C4 0.045(2) 0.045(2) 0.0420(19) 0.0071(15) 0.0060(16) 0.0170(17)
C5 0.0367(18) 0.0431(19) 0.0370(18) 0.0085(14) 0.0054(15) 0.0106(15)
C6 0.0376(18) 0.0413(19) 0.0411(19) 0.0085(15) 0.0084(15) 0.0095(15)
C7 0.042(2) 0.0408(19) 0.0381(18) 0.0050(14) 0.0085(15) 0.0109(16)
C8 0.045(2) 0.0404(19) 0.047(2) 0.0119(15) 0.0095(17) 0.0136(16)
C9 0.047(2) 0.042(2) 0.046(2) 0.0098(15) 0.0128(17) 0.0132(17)
C10 0.044(2) 0.045(2) 0.044(2) -0.0085(16) 0.0075(16) 0.0142(17)
C11 0.043(2) 0.045(2) 0.0372(18) 0.0068(15) 0.0100(16) 0.0104(16)
C12 0.048(2) 0.053(2) 0.044(2) -0.0091(17) 0.0117(17) 0.0098(18)
C13 0.047(2) 0.040(2) 0.047(2) 0.0131(16) 0.0134(17) 0.0093(17)
C14 0.050(2) 0.045(2) 0.043(2) -0.0065(16) 0.0098(17) -0.0039(18)
C15 0.047(2) 0.044(2) 0.051(2) 0.0119(17) 0.0103(18) 0.0172(17)
C16 0.055(2) 0.039(2) 0.048(2) 0.0084(16) 0.0109(18) 0.0150(17)
C17 0.049(2) 0.045(2) 0.0369(19) 0.0100(15) -0.0052(16) 0.0106(17)
C18 0.047(2) 0.051(2) 0.046(2) 0.0138(17) 0.0098(17) 0.0165(18)
C19 0.042(2) 0.046(2) 0.050(2) 0.0090(16) -0.0045(17) 0.0143(17)
C20 0.0405(19) 0.0351(17) 0.0324(17) 0.0003(13) 0.0085(14) 0.0052(15)
C21 0.0412(19) 0.0332(17) 0.0391(18) 0.0062(13) 0.0067(15) 0.0065(15)
C22 0.048(2) 0.0355(19) 0.0375(18) -0.0036(14) -0.0036(16) -0.0015(16)
C23 0.042(2) 0.043(2) 0.0403(19) 0.0112(15) 0.0085(16) 0.0123(16)
C24 0.0421(19) 0.0364(18) 0.0364(17) -0.0015(14) 0.0133(15) 0.0106(15)
C25 0.0406(19) 0.0411(19) 0.0409(19) 0.0080(15) 0.0098(16) 0.0100(16)
C26 0.044(2) 0.0414(19) 0.0420(19) -0.0071(15) 0.0077(16) 0.0109(16)
C27 0.0435(19) 0.0364(18) 0.0370(17) 0.0035(14) 0.0119(15) 0.0135(15)
C28 0.0385(19) 0.0397(19) 0.0366(18) 0.0036(14) 0.0021(15) -0.0028(15)
C29 0.0401(19) 0.044(2) 0.0377(18) 0.0067(15) -0.0065(15) 0.0069(16)
C30 0.0389(18) 0.0345(17) 0.0335(17) 0.0006(13) 0.0050(14) 0.0112(14)
C31 0.0412(19) 0.0338(17) 0.0333(17) -0.0032(13) 0.0082(14) 0.0113(15)
C32 0.0406(19) 0.0395(19) 0.0390(18) 0.0059(14) 0.0093(15) 0.0109(15)
C33 0.0390(19) 0.045(2) 0.0391(18) 0.0103(15) 0.0108(15) 0.0120(16)
C34 0.045(2) 0.053(2) 0.049(2) 0.0119(18) 0.0022(18) 0.0096(18)
C35 0.044(2) 0.047(2) 0.0378(19) 0.0087(15) -0.0040(16) 0.0037(17)
Cl1 0.0483(5) 0.0467(5) 0.0421(5) -0.0115(4) 0.0112(4) 0.0120(4)
Cl2 0.0458(5) 0.0443(5) 0.0480(5) -0.0097(4) 0.0134(4) 0.0138(4)
Cl3 0.0460(5) 0.0389(4) 0.0477(5) -0.0090(4) 0.0115(4) 0.0104(4)
Cl4 0.0426(5) 0.0456(5) 0.0466(5) 0.0127(4) -0.0081(4) 0.0121(4)
Cl5 0.0454(5) 0.0391(5) 0.0426(5) -0.0093(3) 0.0076(4) 0.0095(4)
Cl6 0.0468(5) 0.0398(5) 0.0445(5) 0.0123(4) 0.0110(4) 0.0087(4)
Cl7 0.0471(5) 0.0388(5) 0.0489(5) 0.0094(4) 0.0129(4) 0.0138(4)
Cl8 0.0442(5) 0.0427(5) 0.0380(4) -0.0076(3) 0.0092(4) 0.0127(4)
Cl9 0.0396(5) 0.0447(5) 0.0425(5) 0.0103(4) 0.0089(4) 0.0109(4)
Cl10 0.0487(5) 0.0482(5) 0.0494(5) 0.0127(4) 0.0101(4) 0.0103(4)
Cl11 0.0495(5) 0.0481(5) 0.0460(5) -0.0100(4) -0.0103(4) 0.0109(4)
Cl12 0.0532(6) 0.0476(5) 0.0498(5) 0.0108(4) 0.0115(4) 0.0160(4)
F1 0.0454(13) 0.0509(13) 0.0438(12) -0.0101(10) -0.0081(10) -0.0056(10)
F2 0.0585(14) 0.0411(12) 0.0420(11) -0.0065(9) 0.0104(10) 0.0104(10)
F3 0.0512(13) 0.0486(12) 0.0394(11) 0.0066(9) -0.0088(10) 0.0109(10)
F4 0.0493(13) 0.0452(12) 0.0485(12) 0.0136(9) 0.0142(10) 0.0171(10)
F5 0.0407(12) 0.0460(12) 0.0459(12) 0.0074(9) 0.0075(9) 0.0066(10)
F6 0.0462(12) 0.0497(12) 0.0425(11) 0.0108(9) 0.0144(10) 0.0149(10)
F7 0.0407(11) 0.0400(11) 0.0450(11) 0.0124(9) 0.0131(9) 0.0071(9)
F8 0.0436(12) 0.0447(12) 0.0434(11) 0.0087(9) 0.0131(9) 0.0121(9)
F9 0.0461(12) 0.0474(12) 0.0386(11) 0.0103(9) 0.0093(9) 0.0110(10)
F10 0.0417(11) 0.0448(11) 0.0421(11) 0.0065(9) 0.0110(9) 0.0108(9)
F11 0.0432(11) 0.0393(11) 0.0421(11) -0.0064(8) 0.0088(9) 0.0089(9)
F12 0.0462(12) 0.0405(11) 0.0441(11) 0.0095(9) 0.0112(9) 0.0117(9)
F13 0.0474(12) 0.0437(11) 0.0359(10) 0.0085(8) 0.0137(9) 0.0122(9)
F14 0.0451(12) 0.0398(11) 0.0457(11) 0.0106(9) 0.0114(9) 0.0109(9)
F15 0.0441(12) 0.0463(12) 0.0397(11) 0.0114(9) 0.0090(9) 0.0127(9)
F16 0.0429(11) 0.0410(11) 0.0434(11) -0.0091(9) 0.0122(9) 0.0104(9)
F17 0.0456(12) 0.0375(11) 0.0476(12) -0.0117(9) 0.0068(10) 0.0099(9)
F18 0.0407(11) 0.0438(11) 0.0400(11) 0.0046(8) -0.0071(9) 0.0105(9)
F19 0.0429(12) 0.0447(12) 0.0457(12) 0.0100(9) 0.0079(10) -0.0103(10)
F20 0.0544(14) 0.0512(13) 0.0414(11) 0.0102(9) 0.0121(10) 0.0103(11)
F21 0.0471(13) 0.0578(14) 0.0471(12) 0.0156(10) -0.0108(10) -0.0064(11)
F22 0.0426(12) 0.0720(16) 0.0389(11) -0.0067(10) 0.0105(10) 0.0149(11)
F23 0.0536(14) 0.0479(13) 0.0509(13) -0.0078(10) -0.0089(11) 0.0160(11)
F24 0.0482(12) 0.0487(13) 0.0471(12) 0.0128(9) 0.0116(10) 0.0219(10)
O1 0.0414(14) 0.0397(13) 0.0373(13) -0.0041(10) -0.0035(11) 0.0094(11)
O2 0.0414(14) 0.0390(13) 0.0368(12) 0.0086(10) 0.0112(10) 0.0129(11)
O3 0.0427(14) 0.0381(13) 0.0382(13) 0.0107(10) 0.0106(11) 0.0107(11)
O4 0.0396(13) 0.0352(12) 0.0389(13) -0.0039(10) 0.0096(10) 0.0065(10)

loop_
_atom_type_symbol
_atom_type_description
_atom_type_scat_dispersion_real
_atom_type_scat_dispersion_imag
_atom_type_scat_source
C C 0.0033 0.0016 'International Tables Vol C Tables 4.2.6.8 and 6.1.1.4'
H H 0.0000 0.0000 'International Tables Vol C Tables 4.2.6.8 and 6.1.1.4'
O O 0.0106 0.0060 'International Tables Vol C Tables 4.2.6.8 and 6.1.1.4'
F F 0.0171 0.0103 'International Tables Vol C Tables 4.2.6.8 and 6.1.1.4'
Al Al 0.0645 0.0514 'International Tables Vol C Tables 4.2.6.8 and 6.1.1.4'
Cl Cl 0.1484 0.1585 'International Tables Vol C Tables 4.2.6.8 and 6.1.1.4'

loop_
_geom_angle_atom_site_label_1
_geom_angle_atom_site_label_2
_geom_angle_atom_site_label_3
_geom_angle
O2 Al1 O1 108.92(13)
O2 Al1 O3 105.34(13)
O1 Al1 O3 111.24(13)
O2 Al1 O4 114.44(13)
O1 Al1 O4 108.39(13)
O3 Al1 O4 108.52(13)
C11 C1 C7 119.2(3)
C11 C1 C2 121.6(3)
C7 C1 C2 119.2(3)
C5 C2 C1 120.8(3)
C5 C2 C3 120.3(3)
C1 C2 C3 118.9(3)
C8 C3 C9 122.1(4)
C8 C3 C2 118.9(3)
C9 C3 C2 119.0(3)
C13 C4 C5 120.4(4)
C13 C4 H4 119.8
C5 C4 H4 119.8
C4 C5 C6 117.9(3)
C4 C5 C2 122.0(3)
C6 C5 C2 120.0(3)
C19 C6 C5 121.4(4)
C19 C6 H6 119.3
C5 C6 H6 119.3
C10 C7 C1 118.2(3)
C10 C7 H7 120.9
C1 C7 H7 120.9
C18 C8 C3 119.8(4)
C18 C8 H8 120.1
C3 C8 H8 120.1
C16 C9 C3 114.1(4)
C16 C9 H9 122.9
C3 C9 H9 122.9
C12 C10 C7 122.5(4)
C12 C10 H10 118.8
C7 C10 H10 118.8
C14 C11 C1 120.3(4)
C14 C11 H11 119.9
C1 C11 H11 119.9
C10 C12 C14 119.5(4)
C10 C12 H12 120.2
C14 C12 H12 120.2
C4 C13 C17 119.7(4)
C4 C13 H13 120.1
C17 C13 H13 120.1
C11 C14 C12 119.9(4)
C11 C14 H14 120.0
C12 C14 H14 120.0
C18 C15 C16 121.4(4)
C18 C15 H15 119.3
C16 C15 H15 119.3
C15 C16 C9 123.4(4)
C15 C16 H16 118.3
C9 C16 H16 118.3
C19 C17 C13 120.6(3)
C19 C17 H17 119.7
C13 C17 H17 119.7
C15 C18 C8 119.0(4)
C15 C18 H18 120.5
C8 C18 H18 120.5
C6 C19 C17 119.8(4)
C6 C19 H19 120.1
C17 C19 H19 120.1
O3 C20 C22 109.0(3)
O3 C20 C23 110.6(3)
C22 C20 C23 108.2(3)
O3 C20 C21 108.6(3)
C22 C20 C21 111.9(3)
C23 C20 C21 108.6(3)
C20 C21 Cl5 111.3(2)
C20 C21 Cl6 113.3(2)
Cl5 C21 Cl6 108.60(19)
C20 C21 Cl4 110.0(2)
Cl5 C21 Cl4 106.3(2)
Cl6 C21 Cl4 107.05(19)
F2 C22 F1 108.4(3)
F2 C22 F3 107.7(3)
F1 C22 F3 107.4(3)
F2 C22 C20 109.0(3)
F1 C22 C20 110.5(3)
F3 C22 C20 113.6(3)
F5 C23 F6 107.1(3)
F5 C23 F4 107.2(3)
F6 C23 F4 107.1(3)
F5 C23 C20 114.0(3)
F6 C23 C20 112.9(3)
F4 C23 C20 108.2(3)
O2 C24 C27 109.7(3)
O2 C24 C25 107.6(3)
C27 C24 C25 107.5(3)
O2 C24 C26 110.6(3)
C27 C24 C26 109.2(3)
C25 C24 C26 112.1(3)
F9 C25 F7 105.8(3)
F9 C25 F8 107.8(3)
F7 C25 F8 106.3(3)
F9 C25 C24 112.6(3)
F7 C25 C24 110.8(3)
F8 C25 C24 113.1(3)
C24 C26 Cl3 110.0(2)
C24 C26 Cl2 113.1(3)
Cl3 C26 Cl2 110.2(2)
C24 C26 Cl1 108.7(3)
Cl3 C26 Cl1 107.0(2)
Cl2 C26 Cl1 107.62(19)
F11 C27 F12 105.9(3)
F11 C27 F10 106.1(3)
F12 C27 F10 106.4(3)
F11 C27 C24 110.8(3)
F12 C27 C24 114.2(3)
F10 C27 C24 113.0(3)
O1 C28 C35 119.5(3)
O1 C28 C29 109.5(3)
C35 C28 C29 113.3(3)
O1 C28 C34 105.0(3)
C35 C28 C34 103.7(3)
C29 C28 C34 104.1(3)
F19 C29 F20 105.5(3)
F19 C29 F21 105.8(3)
F20 C29 F21 111.6(3)
F19 C29 C28 112.2(3)
F20 C29 C28 110.3(3)
F21 C29 C28 111.3(3)
O4 C30 C33 110.8(3)
O4 C30 C31 106.9(3)
C33 C30 C31 107.0(3)
O4 C30 C32 110.8(3)
C33 C30 C32 109.9(3)
C31 C30 C32 111.4(3)
F17 C31 F16 106.4(3)
F17 C31 F18 107.8(3)
F16 C31 F18 106.0(3)
F17 C31 C30 114.1(3)
F16 C31 C30 111.4(3)
F18 C31 C30 110.6(3)
C30 C32 Cl9 109.0(2)
C30 C32 Cl7 113.0(2)
Cl9 C32 Cl7 109.0(2)
C30 C32 Cl8 110.5(2)
Cl9 C32 Cl8 107.22(19)
Cl7 C32 Cl8 107.93(19)
F15 C33 F14 108.0(3)
F15 C33 F13 107.9(3)
F14 C33 F13 107.1(3)
F15 C33 C30 112.7(3)
F14 C33 C30 111.9(3)
F13 C33 C30 109.0(3)
F24 C34 F23 88.9(3)
F24 C34 C28 118.7(3)
F23 C34 C28 120.8(3)
F24 C34 F22 131.7(4)
F23 C34 F22 98.4(3)
C28 C34 F22 98.2(3)
C28 C35 Cl11 117.5(3)
C28 C35 Cl10 113.0(3)
Cl11 C35 Cl10 108.7(2)
C28 C35 Cl12 101.6(3)
Cl11 C35 Cl12 108.8(2)
Cl10 C35 Cl12 106.49(19)
C34 F23 F24 43.2(2)
C34 F24 F23 47.9(2)
C28 O1 Al1 159.2(3)
C24 O2 Al1 156.8(2)
C20 O3 Al1 150.9(2)
C30 O4 Al1 154.4(2)

loop_
_geom_bond_atom_site_label_1
_geom_bond_atom_site_label_2
_geom_bond_distance
Al1 O2 1.726(3)
Al1 O1 1.731(3)
Al1 O3 1.733(3)
Al1 O4 1.750(3)
C1 C11 1.402(5)
C1 C7 1.412(5)
C1 C2 1.438(5)
C2 C5 1.425(5)
C2 C3 1.450(5)
C3 C8 1.395(5)
C3 C9 1.435(5)
C4 C13 1.360(5)
C4 C5 1.413(5)
C4 H4 0.9500
C5 C6 1.413(5)
C6 C19 1.365(5)
C6 H6 0.9500
C7 C10 1.386(5)
C7 H7 0.9500
C8 C18 1.391(6)
C8 H8 0.9500
C9 C16 1.400(6)
C9 H9 0.9500
C10 C12 1.331(6)
C10 H10 0.9500
C11 C14 1.356(5)
C11 H11 0.9500
C12 C14 1.419(6)
C12 H12 0.9500
C13 C17 1.414(6)
C13 H13 0.9500
C14 H14 0.9500
C15 C18 1.361(6)
C15 C16 1.369(6)
C15 H15 0.9500
C16 H16 0.9500
C17 C19 1.366(6)
C17 H17 0.9500
C18 H18 0.9500
C19 H19 0.9500
C20 O3 1.358(4)
C20 C22 1.566(5)
C20 C23 1.576(5)
C20 C21 1.599(5)
C21 Cl5 1.748(4)
C21 Cl6 1.769(4)
C21 Cl4 1.779(4)
C22 F2 1.320(5)
C22 F1 1.323(5)
C22 F3 1.334(4)
C23 F5 1.304(4)
C23 F6 1.328(4)
C23 F4 1.333(4)
C24 O2 1.342(4)
C24 C27 1.564(5)
C24 C25 1.568(5)
C24 C26 1.611(5)
C25 F9 1.310(4)
C25 F7 1.333(4)
C25 F8 1.371(4)
C26 Cl3 1.747(4)
C26 Cl2 1.755(4)
C26 Cl1 1.800(4)
C27 F11 1.320(4)
C27 F12 1.325(4)
C27 F10 1.361(4)
C28 O1 1.336(4)
C28 C35 1.449(5)
C28 C29 1.617(5)
C28 C34 1.634(6)
C29 F19 1.238(4)
C29 F20 1.323(5)
C29 F21 1.324(4)
C30 O4 1.352(4)
C30 C33 1.572(5)
C30 C31 1.573(5)
C30 C32 1.599(5)
C31 F17 1.326(4)
C31 F16 1.332(4)
C31 F18 1.354(4)
C32 Cl9 1.757(4)
C32 Cl7 1.764(4)
C32 Cl8 1.769(4)
C33 F15 1.327(4)
C33 F14 1.331(4)
C33 F13 1.338(4)
C34 F24 1.219(5)
C34 F23 1.321(5)
C34 F22 1.681(5)
C35 Cl11 1.761(4)
C35 Cl10 1.798(4)
C35 Cl12 1.844(4)
F23 F24 1.780(3)

loop_
_geom_torsion_atom_site_label_1
_geom_torsion_atom_site_label_2
_geom_torsion_atom_site_label_3
_geom_torsion_atom_site_label_4
_geom_torsion
C11 C1 C2 C5 -144.2(4)
C7 C1 C2 C5 36.0(5)
C11 C1 C2 C3 34.8(5)
C7 C1 C2 C3 -145.0(4)
C5 C2 C3 C8 -147.9(4)
C1 C2 C3 C8 33.0(5)
C5 C2 C3 C9 32.5(5)
C1 C2 C3 C9 -146.6(3)
C13 C4 C5 C6 -1.7(6)
C13 C4 C5 C2 -179.3(4)
C1 C2 C5 C4 -147.8(4)
C3 C2 C5 C4 33.2(5)
C1 C2 C5 C6 34.7(5)
C3 C2 C5 C6 -144.3(4)
C4 C5 C6 C19 -0.3(6)
C2 C5 C6 C19 177.4(4)
C11 C1 C7 C10 -1.5(5)
C2 C1 C7 C10 178.3(4)
C9 C3 C8 C18 0.6(6)
C2 C3 C8 C18 -179.0(3)
C8 C3 C9 C16 1.8(5)
C2 C3 C9 C16 -178.6(3)
C1 C7 C10 C12 6.4(6)
C7 C1 C11 C14 -3.7(6)
C2 C1 C11 C14 176.5(4)
C7 C10 C12 C14 -5.8(6)
C5 C4 C13 C17 4.7(6)
C1 C11 C14 C12 4.4(6)
C10 C12 C14 C11 0.2(6)
C18 C15 C16 C9 -2.5(6)
C3 C9 C16 C15 -0.9(6)
C4 C13 C17 C19 -5.9(6)
C16 C15 C18 C8 4.9(6)
C3 C8 C18 C15 -3.9(6)
C5 C6 C19 C17 -0.9(6)
C13 C17 C19 C6 4.0(6)
O3 C20 C21 Cl5 -44.8(4)
C22 C20 C21 Cl5 -165.2(2)
C23 C20 C21 Cl5 75.5(3)
O3 C20 C21 Cl6 -167.5(2)
C22 C20 C21 Cl6 72.1(3)
C23 C20 C21 Cl6 -47.2(3)
O3 C20 C21 Cl4 72.8(3)
C22 C20 C21 Cl4 -47.6(3)
C23 C20 C21 Cl4 -166.9(2)
O3 C20 C22 F2 81.0(4)
C23 C20 C22 F2 -39.3(4)
C21 C20 C22 F2 -158.9(3)
O3 C20 C22 F1 -38.1(4)
C23 C20 C22 F1 -158.4(3)
C21 C20 C22 F1 82.0(4)
O3 C20 C22 F3 -158.9(3)
C23 C20 C22 F3 80.8(4)
C21 C20 C22 F3 -38.8(4)
O3 C20 C23 F5 78.9(4)
C22 C20 C23 F5 -161.8(3)
C21 C20 C23 F5 -40.1(4)
O3 C20 C23 F6 -158.5(3)
C22 C20 C23 F6 -39.2(4)
C21 C20 C23 F6 82.5(4)
O3 C20 C23 F4 -40.2(4)
C22 C20 C23 F4 79.1(3)
C21 C20 C23 F4 -159.2(3)
O2 C24 C25 F9 -40.2(4)
C27 C24 C25 F9 -158.3(3)
C26 C24 C25 F9 81.6(4)
O2 C24 C25 F7 78.1(4)
C27 C24 C25 F7 -40.0(4)
C26 C24 C25 F7 -160.1(3)
O2 C24 C25 F8 -162.6(3)
C27 C24 C25 F8 79.2(3)
C26 C24 C25 F8 -40.8(4)
O2 C24 C26 Cl3 -45.4(4)
C27 C24 C26 Cl3 75.5(3)
C25 C24 C26 Cl3 -165.5(3)
O2 C24 C26 Cl2 -169.1(2)
C27 C24 C26 Cl2 -48.2(3)
C25 C24 C26 Cl2 70.8(4)
O2 C24 C26 Cl1 71.5(3)
C27 C24 C26 Cl1 -167.7(2)
C25 C24 C26 Cl1 -48.7(4)
O2 C24 C27 F11 -38.0(4)
C25 C24 C27 F11 78.8(3)
C26 C24 C27 F11 -159.3(3)
O2 C24 C27 F12 81.4(4)
C25 C24 C27 F12 -161.8(3)
C26 C24 C27 F12 -39.9(4)
O2 C24 C27 F10 -156.9(3)
C25 C24 C27 F10 -40.1(4)
C26 C24 C27 F10 81.8(3)
O1 C28 C29 F19 -34.4(5)
C35 C28 C29 F19 -170.6(3)
C34 C28 C29 F19 77.5(4)
O1 C28 C29 F20 82.9(4)
C35 C28 C29 F20 -53.3(4)
C34 C28 C29 F20 -165.3(3)
O1 C28 C29 F21 -152.7(3)
C35 C28 C29 F21 71.1(4)
C34 C28 C29 F21 -40.8(4)
O4 C30 C31 F17 -161.0(3)
C33 C30 C31 F17 80.3(3)
C32 C30 C31 F17 -39.9(4)
O4 C30 C31 F16 78.5(3)
C33 C30 C31 F16 -40.2(4)
C32 C30 C31 F16 -160.4(3)
O4 C30 C31 F18 -39.2(3)
C33 C30 C31 F18 -157.9(3)
C32 C30 C31 F18 81.9(3)
O4 C30 C32 Cl9 -45.4(3)
C33 C30 C32 Cl9 77.4(3)
C31 C30 C32 Cl9 -164.2(2)
O4 C30 C32 Cl7 -166.7(2)
C33 C30 C32 Cl7 -43.9(4)
C31 C30 C32 Cl7 74.5(3)
O4 C30 C32 Cl8 72.2(3)
C33 C30 C32 Cl8 -165.0(2)
C31 C30 C32 Cl8 -46.6(3)
O4 C30 C33 F15 83.1(4)
C31 C30 C33 F15 -160.7(3)
C32 C30 C33 F15 -39.6(4)
O4 C30 C33 F14 -154.9(3)
C31 C30 C33 F14 -38.7(4)
C32 C30 C33 F14 82.3(4)
O4 C30 C33 F13 -36.6(4)
C31 C30 C33 F13 79.5(3)
C32 C30 C33 F13 -159.4(3)
O1 C28 C34 F24 85.6(4)
C35 C28 C34 F24 -148.3(4)
C29 C28 C34 F24 -29.5(4)
O1 C28 C34 F23 -166.9(3)
C35 C28 C34 F23 -40.7(4)
C29 C28 C34 F23 78.0(4)
O1 C28 C34 F22 -62.0(3)
C35 C28 C34 F22 64.2(3)
C29 C28 C34 F22 -177.1(2)
O1 C28 C35 Cl11 -169.1(3)
C29 C28 C35 Cl11 -37.6(5)
C34 C28 C35 Cl11 74.6(4)
O1 C28 C35 Cl10 63.2(4)
C29 C28 C35 Cl10 -165.4(3)
C34 C28 C35 Cl10 -53.2(3)
O1 C28 C35 Cl12 -50.5(4)
C29 C28 C35 Cl12 80.9(3)
C34 C28 C35 Cl12 -166.9(2)
C28 C34 F23 F24 -123.2(5)
F22 C34 F23 F24 132.0(4)
C28 C34 F24 F23 125.0(5)
F22 C34 F24 F23 -100.3(5)
C35 C28 O1 Al1 82.6(8)
C29 C28 O1 Al1 -50.4(8)
C34 C28 O1 Al1 -161.7(6)
O2 Al1 O1 C28 13.4(7)
O3 Al1 O1 C28 -102.3(7)
O4 Al1 O1 C28 138.5(7)
C27 C24 O2 Al1 1.6(7)
C25 C24 O2 Al1 -115.1(6)
C26 C24 O2 Al1 122.1(5)
O1 Al1 O2 C24 -178.2(6)
O3 Al1 O2 C24 -58.8(6)
O4 Al1 O2 C24 60.4(6)
C22 C20 O3 Al1 -68.5(6)
C23 C20 O3 Al1 50.4(6)
C21 C20 O3 Al1 169.4(4)
O2 Al1 O3 C20 158.6(5)
O1 Al1 O3 C20 -83.6(5)
O4 Al1 O3 C20 35.6(5)
C33 C30 O4 Al1 0.7(7)
C31 C30 O4 Al1 -115.6(5)
C32 C30 O4 Al1 122.9(5)
O2 Al1 O4 C30 62.7(6)
O1 Al1 O4 C30 -59.1(6)
O3 Al1 O4 C30 -180.0(5)
